data_2225627
loop_
_publ_author_name
'Lyubartseva, Ganna'
'Parkin, Sean'

_publ_section_title
;
 Tetraethylammonium (2,2'-bipyridine)tetracyanidocobaltate(III)
 sesquihydrate acetonitrile solvate
;
_journal_coeditor_code KP2254
_journal_issue 4
_journal_name_full 'Acta Crystallographica Section E'
_journal_page_first m475
_journal_page_last m476
_journal_paper_doi 10.1107/S1600536810011311
_journal_volume 66
_journal_year 2010
_chemical_formula_iupac '(C8 H20 N) [Co (C N)4 (C10 H8 N2)], C2 H3 N, 1.5H2 O'
_chemical_formula_moiety 'C8 H20 N +, C14 H8 Co N6 -, C2 H3 N, 1.5(H2 O)'
_chemical_formula_sum 'C24 H34 Co N8 O1.5'
_chemical_formula_weight 517.52
_chemical_name_systematic
;
Tetraethylammonium (2,2'-bipyridine)tetracyanidocobaltate(III)
sesquihydrate acetonitrile solvate
;
_space_group_IT_number 14
_symmetry_cell_setting monoclinic
_symmetry_space_group_name_Hall '-P 2yn'
_symmetry_space_group_name_H-M 'P 1 21/n 1'
_atom_sites_solution_hydrogens geom
_atom_sites_solution_primary direct
_atom_sites_solution_secondary difmap
_audit_creation_method SHELXL-97
_cell_angle_alpha 90.00
_cell_angle_beta 97.3080(5)
_cell_angle_gamma 90.00
_cell_formula_units_Z 4
_cell_length_a 10.15910(10)
_cell_length_b 23.4015(3)
_cell_length_c 11.3422(2)
_cell_measurement_reflns_used 6273
_cell_measurement_temperature 90.0(2)
_cell_measurement_theta_max 27.48
_cell_measurement_theta_min 1.00
_cell_volume 2674.57(6)
_computing_cell_refinement 'SCALEPACK (Otwinowski & Minor, 1997)'
_computing_data_collection 'COLLECT (Nonius, 1998)'
_computing_data_reduction 'DENZO-SMN (Otwinowski & Minor, 1997)'
_computing_molecular_graphics 'XP in SHELXTL (Sheldrick, 2008)'
_computing_publication_material
;
SHELXL97 (Sheldrick, 2008) and local procedures
;
_computing_structure_refinement 'SHELXL97 (Sheldrick, 2008)'
_computing_structure_solution 'SHELXS97 (Sheldrick, 2008)'
_diffrn_ambient_temperature 90.0(2)
_diffrn_detector_area_resol_mean 9.1
_diffrn_measured_fraction_theta_full 1.000
_diffrn_measured_fraction_theta_max 1.000
_diffrn_measurement_device_type 'Nonius KappaCCD diffractometer'
_diffrn_measurement_method '\w scans at fixed \c = 55\%'
_diffrn_radiation_monochromator graphite
_diffrn_radiation_source 'fine-focus sealed tube'
_diffrn_radiation_type MoK\a
_diffrn_radiation_wavelength 0.71073
_diffrn_reflns_av_R_equivalents 0.0477
_diffrn_reflns_av_sigmaI/netI 0.0341
_diffrn_reflns_limit_h_max 12
_diffrn_reflns_limit_h_min -12
_diffrn_reflns_limit_k_max 27
_diffrn_reflns_limit_k_min -27
_diffrn_reflns_limit_l_max 13
_diffrn_reflns_limit_l_min -13
_diffrn_reflns_number 28623
_diffrn_reflns_theta_full 25.00
_diffrn_reflns_theta_max 25.00
_diffrn_reflns_theta_min 2.01
_diffrn_standards_number 0
_exptl_absorpt_coefficient_mu 0.675
_exptl_absorpt_correction_T_max 0.849
_exptl_absorpt_correction_T_min 0.709
_exptl_absorpt_correction_type multi-scan
_exptl_absorpt_process_details '(SCALEPACK; Otwinowski & Minor, 1997)'
_exptl_crystal_colour yellow
_exptl_crystal_density_diffrn 1.285
_exptl_crystal_density_method 'not measured'
_exptl_crystal_description block
_exptl_crystal_F_000 1092
_exptl_crystal_size_max 0.30
_exptl_crystal_size_mid 0.27
_exptl_crystal_size_min 0.25
_refine_diff_density_max 0.686
_refine_diff_density_min -0.332
_refine_ls_extinction_method none
_refine_ls_goodness_of_fit_ref 1.049
_refine_ls_hydrogen_treatment mixed
_refine_ls_matrix_type full
_refine_ls_number_parameters 378
_refine_ls_number_reflns 4704
_refine_ls_number_restraints 60
_refine_ls_restrained_S_all 1.047
_refine_ls_R_factor_all 0.0592
_refine_ls_R_factor_gt 0.0414
_refine_ls_shift/su_max 0.001
_refine_ls_shift/su_mean 0.000
_refine_ls_structure_factor_coef Fsqd
_refine_ls_weighting_details 'calc w=1/[\s^2^(Fo^2^)+(0.0481P)^2^+2.6305P] where P=(Fo^2^+2Fc^2^)/3'
_refine_ls_weighting_scheme calc
_refine_ls_wR_factor_gt 0.0968
_refine_ls_wR_factor_ref 0.1076
_reflns_number_gt 3689
_reflns_number_total 4704
_reflns_threshold_expression I>2\s(I)
_cod_data_source_file kp2254.cif
_cod_data_source_block I
_cod_original_sg_symbol_H-M 'P 21/n'
_cod_original_formula_sum 'C24 H34 Co N8 O1.50'
_cod_database_code 2225627
_cod_database_fobs_code 2225627

loop_
_symmetry_equiv_pos_as_xyz
'x, y, z'
'-x+1/2, y+1/2, -z+1/2'
'-x, -y, -z'
'x-1/2, -y-1/2, z-1/2'

loop_
_atom_site_type_symbol
_atom_site_label
_atom_site_fract_x
_atom_site_fract_y
_atom_site_fract_z
_atom_site_U_iso_or_equiv
_atom_site_adp_type
_atom_site_calc_flag
_atom_site_refinement_flags
_atom_site_occupancy
_atom_site_disorder_assembly
_atom_site_disorder_group
Co Co1 0.66787(3) 0.093308(13) 0.27408(3) 0.02317(12) Uani d . 1 . .
N N1 0.7419(2) 0.05486(8) 0.42108(19) 0.0238(5) Uani d . 1 . .
N N2 0.5597(2) 0.02349(8) 0.25393(18) 0.0240(5) Uani d . 1 . .
C C1 0.8401(3) 0.07455(11) 0.5019(2) 0.0292(6) Uani d . 1 . .
H H1 0.8782 0.1108 0.4895 0.035 Uiso calc R 1 . .
C C2 0.8872(3) 0.04358(12) 0.6025(3) 0.0383(7) Uani d . 1 . .
H H2 0.9566 0.0584 0.6582 0.046 Uiso calc R 1 . .
C C3 0.8320(3) -0.00906(13) 0.6209(3) 0.0431(8) Uani d . 1 . .
H H3 0.8626 -0.0308 0.6896 0.052 Uiso calc R 1 . .
C C4 0.7314(3) -0.02991(12) 0.5380(2) 0.0350(7) Uani d . 1 . .
H H4 0.6926 -0.0661 0.5491 0.042 Uiso calc R 1 . .
C C5 0.6881(3) 0.00296(10) 0.4384(2) 0.0254(6) Uani d . 1 . .
C C6 0.5839(3) -0.01476(10) 0.3436(2) 0.0239(6) Uani d . 1 . .
C C7 0.5152(3) -0.06600(11) 0.3423(2) 0.0287(6) Uani d . 1 . .
H H7 0.5339 -0.0925 0.4057 0.034 Uiso calc R 1 . .
C C8 0.4195(3) -0.07813(11) 0.2483(2) 0.0320(6) Uani d . 1 . .
H H8 0.3712 -0.1129 0.2463 0.038 Uiso calc R 1 . .
C C9 0.3946(3) -0.03900(11) 0.1567(2) 0.0321(6) Uani d . 1 . .
H H9 0.3293 -0.0465 0.0909 0.039 Uiso calc R 1 . .
C C10 0.4668(3) 0.01138(11) 0.1630(2) 0.0293(6) Uani d . 1 . .
H H10 0.4497 0.0383 0.1002 0.035 Uiso calc R 1 . .
N N3 0.8813(3) 0.03848(11) 0.1447(3) 0.0600(9) Uani d . 1 . .
C C11 0.8014(3) 0.05929(11) 0.1935(3) 0.0350(7) Uani d . 1 . .
N N4 0.8354(2) 0.19977(9) 0.3179(2) 0.0337(5) Uani d . 1 . .
C C12 0.7721(3) 0.15893(11) 0.3010(2) 0.0263(6) Uani d . 1 . .
N N5 0.5526(3) 0.14664(10) 0.0403(2) 0.0375(6) Uani d . 1 . .
C C13 0.5958(3) 0.12650(11) 0.1303(2) 0.0293(6) Uani d . 1 . .
N N6 0.4571(2) 0.15090(9) 0.4029(2) 0.0281(5) Uani d . 1 . .
C C14 0.5359(2) 0.12964(10) 0.3530(2) 0.0224(5) Uani d . 1 . .
N N1C 0.1397(2) 0.17482(9) 0.03158(18) 0.0240(5) Uani d DU 1 . .
C C1C 0.2239(5) 0.16359(19) -0.0684(4) 0.0317(11) Uani d PDU 0.611(3) A 1
H H1C1 0.1910 0.1883 -0.1368 0.038 Uiso calc PR 0.611(3) A 1
H H1C2 0.3164 0.1752 -0.0408 0.038 Uiso calc PR 0.611(3) A 1
C C2C 0.225(3) 0.1027(8) -0.1111(16) 0.0409(18) Uani d PDU 0.611(3) A 1
H H2C1 0.2810 0.0997 -0.1750 0.061 Uiso calc PR 0.611(3) A 1
H H2C2 0.1343 0.0909 -0.1410 0.061 Uiso calc PR 0.611(3) A 1
H H2C3 0.2602 0.0778 -0.0450 0.061 Uiso calc PR 0.611(3) A 1
C C3C 0.0006(4) 0.1547(2) 0.0034(4) 0.0306(11) Uani d PDU 0.611(3) A 1
H H3C1 -0.0495 0.1659 0.0691 0.037 Uiso calc PR 0.611(3) A 1
H H3C2 0.0007 0.1124 -0.0005 0.037 Uiso calc PR 0.611(3) A 1
C C4C -0.0712(10) 0.1778(4) -0.1124(10) 0.040(2) Uani d PDU 0.611(3) A 1
H H4C1 -0.1620 0.1627 -0.1244 0.060 Uiso calc PR 0.611(3) A 1
H H4C2 -0.0241 0.1658 -0.1785 0.060 Uiso calc PR 0.611(3) A 1
H H4C3 -0.0739 0.2196 -0.1090 0.060 Uiso calc PR 0.611(3) A 1
C C5C 0.2059(4) 0.14187(17) 0.1426(4) 0.0271(10) Uani d PDU 0.611(3) A 1
H H5C1 0.2023 0.1005 0.1246 0.033 Uiso calc PR 0.611(3) A 1
H H5C2 0.3007 0.1530 0.1573 0.033 Uiso calc PR 0.611(3) A 1
C C6C 0.1447(19) 0.1518(9) 0.2535(7) 0.029(2) Uani d PDU 0.611(3) A 1
H H6C1 0.1928 0.1297 0.3187 0.044 Uiso calc PR 0.611(3) A 1
H H6C2 0.0517 0.1396 0.2412 0.044 Uiso calc PR 0.611(3) A 1
H H6C3 0.1495 0.1925 0.2735 0.044 Uiso calc PR 0.611(3) A 1
C C7C 0.1441(5) 0.23881(17) 0.0576(4) 0.0310(11) Uani d PDU 0.611(3) A 1
H H7C1 0.1056 0.2565 -0.0183 0.037 Uiso calc PR 0.611(3) A 1
H H7C2 0.0770 0.2443 0.1127 0.037 Uiso calc PR 0.611(3) A 1
C C8C 0.2393(7) 0.2726(3) 0.0975(11) 0.049(2) Uani d PDU 0.611(3) A 1
H H8C1 0.2046 0.3114 0.1036 0.074 Uiso calc PR 0.611(3) A 1
H H8C2 0.3069 0.2725 0.0431 0.074 Uiso calc PR 0.611(3) A 1
H H8C3 0.2789 0.2596 0.1762 0.074 Uiso calc PR 0.611(3) A 1
C C1C' 0.1829(7) 0.1151(3) 0.0039(6) 0.0313(17) Uani d PDU 0.389(3) A 2
H H1C3 0.2515 0.1028 0.0687 0.038 Uiso calc PR 0.389(3) A 2
H H1C4 0.1058 0.0893 0.0049 0.038 Uiso calc PR 0.389(3) A 2
C C2C' 0.237(4) 0.1069(13) -0.112(3) 0.0409(18) Uani d PDU 0.389(3) A 2
H H2C4 0.2643 0.0670 -0.1196 0.061 Uiso calc PR 0.389(3) A 2
H H2C5 0.3141 0.1319 -0.1150 0.061 Uiso calc PR 0.389(3) A 2
H H2C6 0.1685 0.1164 -0.1781 0.061 Uiso calc PR 0.389(3) A 2
C C3C' 0.0367(7) 0.1966(3) -0.0737(6) 0.0302(16) Uani d PDU 0.389(3) A 2
H H3C3 0.0068 0.2353 -0.0539 0.036 Uiso calc PR 0.389(3) A 2
H H3C4 0.0820 0.2000 -0.1457 0.036 Uiso calc PR 0.389(3) A 2
C C4C' -0.0849(16) 0.1587(7) -0.1027(18) 0.040(2) Uani d PDU 0.389(3) A 2
H H4C4 -0.1428 0.1749 -0.1701 0.060 Uiso calc PR 0.389(3) A 2
H H4C5 -0.1333 0.1566 -0.0334 0.060 Uiso calc PR 0.389(3) A 2
H H4C6 -0.0569 0.1203 -0.1232 0.060 Uiso calc PR 0.389(3) A 2
C C5C' 0.0653(6) 0.1730(3) 0.1398(5) 0.0225(14) Uani d PDU 0.389(3) A 2
H H5C3 0.0202 0.2101 0.1467 0.027 Uiso calc PR 0.389(3) A 2
H H5C4 -0.0039 0.1431 0.1273 0.027 Uiso calc PR 0.389(3) A 2
C C6C' 0.152(3) 0.1611(15) 0.2544(12) 0.029(2) Uani d PDU 0.389(3) A 2
H H6C4 0.0982 0.1601 0.3199 0.044 Uiso calc PR 0.389(3) A 2
H H6C5 0.2194 0.1913 0.2691 0.044 Uiso calc PR 0.389(3) A 2
H H6C6 0.1967 0.1241 0.2491 0.044 Uiso calc PR 0.389(3) A 2
C C7C' 0.2528(6) 0.2158(3) 0.0447(6) 0.0274(16) Uani d PDU 0.389(3) A 2
H H7C3 0.3307 0.1902 0.0616 0.033 Uiso calc PR 0.389(3) A 2
H H7C4 0.2551 0.2291 -0.0378 0.033 Uiso calc PR 0.389(3) A 2
C C8C' 0.2884(13) 0.2594(5) 0.1049(17) 0.049(2) Uani d PDU 0.389(3) A 2
H H8C4 0.3714 0.2741 0.0811 0.074 Uiso calc PR 0.389(3) A 2
H H8C5 0.3021 0.2494 0.1895 0.074 Uiso calc PR 0.389(3) A 2
H H8C6 0.2194 0.2888 0.0911 0.074 Uiso calc PR 0.389(3) A 2
N N1S 0.0766(3) 0.15711(15) 0.6193(3) 0.0686(10) Uani d . 1 . .
C C1S 0.1527(3) 0.18783(14) 0.5901(3) 0.0407(7) Uani d . 1 . .
C C2S 0.2493(3) 0.22731(12) 0.5543(3) 0.0404(7) Uani d . 1 . .
H H2S1 0.2060 0.2531 0.4933 0.061 Uiso calc R 1 . .
H H2S2 0.3197 0.2060 0.5220 0.061 Uiso calc R 1 . .
H H2S3 0.2879 0.2496 0.6233 0.061 Uiso calc R 1 . .
O O1W 1.0262(2) 0.29166(9) 0.31420(19) 0.0423(5) Uani d D 1 . .
H H1W1 1.034(3) 0.3105(13) 0.376(2) 0.063 Uiso d D 1 . .
H H2W1 0.969(3) 0.2672(12) 0.318(3) 0.063 Uiso d D 1 . .
O O2W 1.1073(4) -0.0035(2) 0.0843(4) 0.0494(12) Uani d PD 0.50 . .
H H1W2 1.032(4) 0.008(3) 0.098(6) 0.074 Uiso d PD 0.50 . .
H H2W2 1.098(7) -0.010(3) 0.011(2) 0.074 Uiso d PD 0.50 . .

loop_
_atom_site_aniso_label
_atom_site_aniso_U_11
_atom_site_aniso_U_22
_atom_site_aniso_U_33
_atom_site_aniso_U_12
_atom_site_aniso_U_13
_atom_site_aniso_U_23
Co1 0.0327(2) 0.01501(19) 0.0242(2) -0.00140(14) 0.01285(15) -0.00014(14)
N1 0.0272(11) 0.0178(10) 0.0289(12) -0.0035(9) 0.0129(9) -0.0010(9)
N2 0.0318(12) 0.0179(10) 0.0246(12) -0.0017(9) 0.0120(9) -0.0022(9)
C1 0.0329(15) 0.0223(13) 0.0335(15) -0.0050(11) 0.0084(12) 0.0009(12)
C2 0.0467(17) 0.0315(16) 0.0353(17) -0.0054(13) 0.0001(14) 0.0007(13)
C3 0.059(2) 0.0351(17) 0.0338(17) -0.0089(15) 0.0020(15) 0.0095(14)
C4 0.0479(17) 0.0244(14) 0.0336(16) -0.0089(13) 0.0081(13) 0.0046(12)
C5 0.0329(14) 0.0190(13) 0.0265(14) -0.0009(11) 0.0126(11) -0.0009(11)
C6 0.0332(14) 0.0179(12) 0.0231(13) -0.0008(11) 0.0133(11) -0.0028(10)
C7 0.0417(16) 0.0185(13) 0.0289(15) -0.0041(11) 0.0162(12) -0.0008(11)
C8 0.0396(16) 0.0212(13) 0.0376(16) -0.0090(12) 0.0149(13) -0.0090(12)
C9 0.0389(16) 0.0281(14) 0.0302(15) -0.0043(12) 0.0076(12) -0.0081(12)
C10 0.0416(16) 0.0222(14) 0.0253(14) 0.0005(12) 0.0094(12) -0.0015(11)
N3 0.086(2) 0.0285(14) 0.078(2) 0.0051(14) 0.0623(19) 0.0012(14)
C11 0.0521(18) 0.0173(14) 0.0405(17) -0.0043(12) 0.0255(14) 0.0019(12)
N4 0.0389(13) 0.0227(12) 0.0425(14) -0.0040(11) 0.0167(11) 0.0010(10)
C12 0.0306(14) 0.0215(14) 0.0297(14) 0.0042(12) 0.0153(11) 0.0035(11)
N5 0.0548(16) 0.0277(13) 0.0315(14) -0.0001(11) 0.0113(12) 0.0055(11)
C13 0.0422(16) 0.0190(13) 0.0299(16) -0.0052(12) 0.0166(13) -0.0024(12)
N6 0.0300(12) 0.0221(11) 0.0337(13) -0.0004(9) 0.0100(10) -0.0031(10)
C14 0.0287(14) 0.0161(12) 0.0227(13) -0.0052(10) 0.0048(11) 0.0003(10)
N1C 0.0295(11) 0.0203(11) 0.0236(11) -0.0016(9) 0.0087(9) 0.0000(9)
C1C 0.041(3) 0.035(3) 0.022(2) -0.007(2) 0.0130(19) -0.0034(19)
C2C 0.048(4) 0.038(3) 0.0396(18) 0.006(3) 0.015(2) -0.0112(17)
C3C 0.028(2) 0.036(3) 0.029(2) -0.0050(19) 0.0056(18) -0.006(2)
C4C 0.042(3) 0.049(7) 0.028(2) 0.003(4) 0.000(2) 0.002(4)
C5C 0.031(2) 0.021(2) 0.028(2) 0.0054(18) 0.0038(18) 0.0008(18)
C6C 0.038(2) 0.021(7) 0.0286(15) 0.004(3) 0.0031(14) 0.0039(17)
C7C 0.046(3) 0.020(2) 0.027(2) 0.0013(19) 0.007(2) 0.0004(18)
C8C 0.080(6) 0.029(4) 0.048(3) -0.016(4) 0.043(5) -0.016(3)
C1C' 0.037(4) 0.015(3) 0.044(4) 0.002(3) 0.015(3) -0.006(3)
C2C' 0.048(4) 0.038(3) 0.0396(18) 0.006(3) 0.015(2) -0.0112(17)
C3C' 0.039(4) 0.029(4) 0.022(3) 0.002(3) 0.003(3) -0.001(3)
C4C' 0.042(3) 0.049(7) 0.028(2) 0.003(4) 0.000(2) 0.002(4)
C5C' 0.022(3) 0.021(3) 0.027(3) 0.000(3) 0.011(3) 0.006(3)
C6C' 0.038(2) 0.021(7) 0.0286(15) 0.004(3) 0.0031(14) 0.0039(17)
C7C' 0.031(4) 0.021(3) 0.033(4) -0.007(3) 0.012(3) -0.003(3)
C8C' 0.080(6) 0.029(4) 0.048(3) -0.016(4) 0.043(5) -0.016(3)
N1S 0.078(2) 0.082(2) 0.0462(18) -0.045(2) 0.0083(16) -0.0021(16)
C1S 0.0477(18) 0.0448(18) 0.0296(16) -0.0135(15) 0.0054(14) -0.0090(14)
C2S 0.0436(17) 0.0330(16) 0.0486(19) -0.0068(13) 0.0212(15) -0.0123(14)
O1W 0.0548(14) 0.0344(12) 0.0429(13) -0.0221(10) 0.0265(11) -0.0162(10)
O2W 0.033(2) 0.078(3) 0.035(2) 0.018(2) -0.0045(19) -0.015(2)

loop_
_atom_type_symbol
_atom_type_description
_atom_type_scat_dispersion_real
_atom_type_scat_dispersion_imag
_atom_type_scat_source
C C 0.0033 0.0016 'International Tables Vol C Tables 4.2.6.8 and 6.1.1.4'
H H 0.0000 0.0000 'International Tables Vol C Tables 4.2.6.8 and 6.1.1.4'
N N 0.0061 0.0033 'International Tables Vol C Tables 4.2.6.8 and 6.1.1.4'
O O 0.0106 0.0060 'International Tables Vol C Tables 4.2.6.8 and 6.1.1.4'
Co Co 0.3494 0.9721 'International Tables Vol C Tables 4.2.6.8 and 6.1.1.4'

loop_
_geom_angle_atom_site_label_1
_geom_angle_atom_site_label_2
_geom_angle_atom_site_label_3
_geom_angle_site_symmetry_1
_geom_angle_site_symmetry_3
_geom_angle
_geom_angle_publ_flag
C12 Co1 C13 . . 87.23(11) ?
C12 Co1 C11 . . 89.91(11) ?
C13 Co1 C11 . . 88.80(12) ?
C12 Co1 C14 . . 88.53(10) ?
C13 Co1 C14 . . 90.20(11) ?
C11 Co1 C14 . . 178.18(10) ?
C12 Co1 N1 . . 95.18(10) ?
C13 Co1 N1 . . 177.20(10) ?
C11 Co1 N1 . . 89.79(11) ?
C14 Co1 N1 . . 91.28(9) ?
C12 Co1 N2 . . 177.28(10) ?
C13 Co1 N2 . . 95.33(10) ?
C11 Co1 N2 . . 91.07(10) ?
C14 Co1 N2 . . 90.54(9) ?
N1 Co1 N2 . . 82.28(8) ?
C1 N1 C5 . . 119.0(2) ?
C1 N1 Co1 . . 126.39(17) ?
C5 N1 Co1 . . 114.58(17) ?
C10 N2 C6 . . 118.8(2) ?
C10 N2 Co1 . . 126.51(17) ?
C6 N2 Co1 . . 114.64(17) ?
N1 C1 C2 . . 122.0(2) ?
N1 C1 H1 . . 119.0 ?
C2 C1 H1 . . 119.0 ?
C3 C2 C1 . . 119.1(3) ?
C3 C2 H2 . . 120.4 ?
C1 C2 H2 . . 120.4 ?
C2 C3 C4 . . 119.4(3) ?
C2 C3 H3 . . 120.3 ?
C4 C3 H3 . . 120.3 ?
C3 C4 C5 . . 119.1(3) ?
C3 C4 H4 . . 120.5 ?
C5 C4 H4 . . 120.5 ?
N1 C5 C4 . . 121.4(2) ?
N1 C5 C6 . . 114.4(2) ?
C4 C5 C6 . . 124.2(2) ?
N2 C6 C7 . . 121.4(2) ?
N2 C6 C5 . . 114.1(2) ?
C7 C6 C5 . . 124.5(2) ?
C8 C7 C6 . . 119.4(2) ?
C8 C7 H7 . . 120.3 ?
C6 C7 H7 . . 120.3 ?
C7 C8 C9 . . 119.2(2) ?
C7 C8 H8 . . 120.4 ?
C9 C8 H8 . . 120.4 ?
C8 C9 C10 . . 118.7(3) ?
C8 C9 H9 . . 120.7 ?
C10 C9 H9 . . 120.7 ?
N2 C10 C9 . . 122.5(2) ?
N2 C10 H10 . . 118.8 ?
C9 C10 H10 . . 118.8 ?
N3 C11 Co1 . . 179.5(3) ?
N4 C12 Co1 . . 179.4(2) ?
N5 C13 Co1 . . 179.0(3) ?
N6 C14 Co1 . . 178.5(2) ?
C3C N1C C7C' . . 157.9(4) ?
C3C N1C C1C' . . 87.4(3) ?
C7C' N1C C1C' . . 112.1(4) ?
C3C N1C C5C' . . 66.9(3) ?
C7C' N1C C5C' . . 113.2(4) ?
C1C' N1C C5C' . . 109.2(4) ?
C3C N1C C7C . . 110.9(3) ?
C7C' N1C C7C . . 49.2(3) ?
C1C' N1C C7C . . 161.2(4) ?
C5C' N1C C7C . . 82.9(3) ?
C3C N1C C1C . . 113.1(3) ?
C7C' N1C C1C . . 71.8(3) ?
C1C' N1C C1C . . 58.8(3) ?
C5C' N1C C1C . . 167.6(3) ?
C7C N1C C1C . . 107.9(3) ?
C3C N1C C5C . . 108.6(3) ?
C7C' N1C C5C . . 89.4(3) ?
C1C' N1C C5C . . 66.5(3) ?
C5C' N1C C5C . . 62.7(3) ?
C7C N1C C5C . . 109.4(3) ?
C1C N1C C5C . . 106.9(3) ?
C3C N1C C3C' . . 54.2(3) ?
C7C' N1C C3C' . . 107.4(4) ?
C1C' N1C C3C' . . 109.0(4) ?
C5C' N1C C3C' . . 105.7(4) ?
C7C N1C C3C' . . 80.1(3) ?
C1C N1C C3C' . . 82.7(3) ?
C5C N1C C3C' . . 162.8(3) ?
C2C C1C N1C . . 115.4(8) ?
C2C C1C H1C1 . . 108.4 ?
N1C C1C H1C1 . . 108.4 ?
C2C C1C H1C2 . . 108.4 ?
N1C C1C H1C2 . . 108.4 ?
H1C1 C1C H1C2 . . 107.5 ?
C1C C2C H2C1 . . 109.5 ?
C1C C2C H2C2 . . 109.5 ?
H2C1 C2C H2C2 . . 109.5 ?
C1C C2C H2C3 . . 109.5 ?
H2C1 C2C H2C3 . . 109.5 ?
H2C2 C2C H2C3 . . 109.5 ?
N1C C3C C4C . . 114.4(5) ?
N1C C3C H3C1 . . 108.7 ?
C4C C3C H3C1 . . 108.7 ?
N1C C3C H3C2 . . 108.7 ?
C4C C3C H3C2 . . 108.7 ?
H3C1 C3C H3C2 . . 107.6 ?
C3C C4C H4C1 . . 109.5 ?
C3C C4C H4C2 . . 109.5 ?
H4C1 C4C H4C2 . . 109.5 ?
C3C C4C H4C3 . . 109.5 ?
H4C1 C4C H4C3 . . 109.5 ?
H4C2 C4C H4C3 . . 109.5 ?
C6C C5C N1C . . 115.0(7) ?
C6C C5C H5C1 . . 108.5 ?
N1C C5C H5C1 . . 108.5 ?
C6C C5C H5C2 . . 108.5 ?
N1C C5C H5C2 . . 108.5 ?
H5C1 C5C H5C2 . . 107.5 ?
C5C C6C H6C1 . . 109.5 ?
C5C C6C H6C2 . . 109.5 ?
H6C1 C6C H6C2 . . 109.5 ?
C5C C6C H6C3 . . 109.5 ?
H6C1 C6C H6C3 . . 109.5 ?
H6C2 C6C H6C3 . . 109.5 ?
C8C C7C N1C . . 132.3(5) ?
C8C C7C H7C1 . . 104.2 ?
N1C C7C H7C1 . . 104.2 ?
C8C C7C H7C2 . . 104.2 ?
N1C C7C H7C2 . . 104.2 ?
H7C1 C7C H7C2 . . 105.5 ?
C7C C8C H8C1 . . 109.5 ?
C7C C8C H8C2 . . 109.5 ?
H8C1 C8C H8C2 . . 109.5 ?
C7C C8C H8C3 . . 109.5 ?
H8C1 C8C H8C3 . . 109.5 ?
H8C2 C8C H8C3 . . 109.5 ?
C2C' C1C' N1C . . 116.7(14) ?
C2C' C1C' H1C3 . . 108.1 ?
N1C C1C' H1C3 . . 108.1 ?
C2C' C1C' H1C4 . . 108.1 ?
N1C C1C' H1C4 . . 108.1 ?
H1C3 C1C' H1C4 . . 107.3 ?
C1C' C2C' H2C4 . . 109.5 ?
C1C' C2C' H2C5 . . 109.5 ?
H2C4 C2C' H2C5 . . 109.5 ?
C1C' C2C' H2C6 . . 109.5 ?
H2C4 C2C' H2C6 . . 109.5 ?
H2C5 C2C' H2C6 . . 109.5 ?
C4C' C3C' N1C . . 114.8(8) ?
C4C' C3C' H3C3 . . 108.6 ?
N1C C3C' H3C3 . . 108.6 ?
C4C' C3C' H3C4 . . 108.6 ?
N1C C3C' H3C4 . . 108.6 ?
H3C3 C3C' H3C4 . . 107.5 ?
C3C' C4C' H4C4 . . 109.5 ?
C3C' C4C' H4C5 . . 109.5 ?
H4C4 C4C' H4C5 . . 109.5 ?
C3C' C4C' H4C6 . . 109.5 ?
H4C4 C4C' H4C6 . . 109.5 ?
H4C5 C4C' H4C6 . . 109.5 ?
C6C' C5C' N1C . . 113.9(12) ?
C6C' C5C' H5C3 . . 108.8 ?
N1C C5C' H5C3 . . 108.8 ?
C6C' C5C' H5C4 . . 108.8 ?
N1C C5C' H5C4 . . 108.8 ?
H5C3 C5C' H5C4 . . 107.7 ?
C5C' C6C' H6C4 . . 109.5 ?
C5C' C6C' H6C5 . . 109.5 ?
H6C4 C6C' H6C5 . . 109.5 ?
C5C' C6C' H6C6 . . 109.5 ?
H6C4 C6C' H6C6 . . 109.5 ?
H6C5 C6C' H6C6 . . 109.5 ?
C8C' C7C' N1C . . 138.0(9) ?
C8C' C7C' H7C3 . . 102.6 ?
N1C C7C' H7C3 . . 102.6 ?
C8C' C7C' H7C4 . . 102.6 ?
N1C C7C' H7C4 . . 102.6 ?
H7C3 C7C' H7C4 . . 105.0 ?
C7C' C8C' H8C4 . . 109.5 ?
C7C' C8C' H8C5 . . 109.5 ?
H8C4 C8C' H8C5 . . 109.5 ?
C7C' C8C' H8C6 . . 109.5 ?
H8C4 C8C' H8C6 . . 109.5 ?
H8C5 C8C' H8C6 . . 109.5 ?
N1S C1S C2S . . 179.2(4) ?
C1S C2S H2S1 . . 109.5 ?
C1S C2S H2S2 . . 109.5 ?
H2S1 C2S H2S2 . . 109.5 ?
C1S C2S H2S3 . . 109.5 ?
H2S1 C2S H2S3 . . 109.5 ?
H2S2 C2S H2S3 . . 109.5 ?
H1W1 O1W H2W1 . . 108(3) ?
H1W2 O2W H2W2 . . 105(4) ?

loop_
_geom_bond_atom_site_label_1
_geom_bond_atom_site_label_2
_geom_bond_site_symmetry_2
_geom_bond_distance
_geom_bond_publ_flag
Co1 C12 . 1.868(3) ?
Co1 C13 . 1.869(3) ?
Co1 C11 . 1.904(3) ?
Co1 C14 . 1.904(3) ?
Co1 N1 . 1.959(2) ?
Co1 N2 . 1.966(2) ?
N1 C1 . 1.347(3) ?
N1 C5 . 1.356(3) ?
N2 C10 . 1.337(3) ?
N2 C6 . 1.354(3) ?
C1 C2 . 1.385(4) ?
C1 H1 . 0.9500 ?
C2 C3 . 1.380(4) ?
C2 H2 . 0.9500 ?
C3 C4 . 1.386(4) ?
C3 H3 . 0.9500 ?
C4 C5 . 1.392(4) ?
C4 H4 . 0.9500 ?
C5 C6 . 1.469(4) ?
C6 C7 . 1.387(3) ?
C7 C8 . 1.379(4) ?
C7 H7 . 0.9500 ?
C8 C9 . 1.383(4) ?
C8 H8 . 0.9500 ?
C9 C10 . 1.386(4) ?
C9 H9 . 0.9500 ?
C10 H10 . 0.9500 ?
N3 C11 . 1.147(4) ?
N4 C12 . 1.155(3) ?
N5 C13 . 1.159(3) ?
N6 C14 . 1.151(3) ?
N1C C3C . 1.485(4) ?
N1C C7C' . 1.489(6) ?
N1C C1C' . 1.509(6) ?
N1C C5C' . 1.521(6) ?
N1C C7C . 1.526(4) ?
N1C C1C . 1.528(4) ?
N1C C5C . 1.555(4) ?
N1C C3C' . 1.570(7) ?
C1C C2C . 1.506(16) ?
C1C H1C1 . 0.9900 ?
C1C H1C2 . 0.9900 ?
C2C H2C1 . 0.9800 ?
C2C H2C2 . 0.9800 ?
C2C H2C3 . 0.9800 ?
C3C C4C . 1.518(9) ?
C3C H3C1 . 0.9900 ?
C3C H3C2 . 0.9900 ?
C4C H4C1 . 0.9800 ?
C4C H4C2 . 0.9800 ?
C4C H4C3 . 0.9800 ?
C5C C6C . 1.490(14) ?
C5C H5C1 . 0.9900 ?
C5C H5C2 . 0.9900 ?
C6C H6C1 . 0.9800 ?
C6C H6C2 . 0.9800 ?
C6C H6C3 . 0.9800 ?
C7C C8C . 1.286(8) ?
C7C H7C1 . 0.9900 ?
C7C H7C2 . 0.9900 ?
C8C H8C1 . 0.9800 ?
C8C H8C2 . 0.9800 ?
C8C H8C3 . 0.9800 ?
C1C' C2C' . 1.505(19) ?
C1C' H1C3 . 0.9900 ?
C1C' H1C4 . 0.9900 ?
C2C' H2C4 . 0.9800 ?
C2C' H2C5 . 0.9800 ?
C2C' H2C6 . 0.9800 ?
C3C' C4C' . 1.522(12) ?
C3C' H3C3 . 0.9900 ?
C3C' H3C4 . 0.9900 ?
C4C' H4C4 . 0.9800 ?
C4C' H4C5 . 0.9800 ?
C4C' H4C6 . 0.9800 ?
C5C' C6C' . 1.504(18) ?
C5C' H5C3 . 0.9900 ?
C5C' H5C4 . 0.9900 ?
C6C' H6C4 . 0.9800 ?
C6C' H6C5 . 0.9800 ?
C6C' H6C6 . 0.9800 ?
C7C' C8C' . 1.256(11) ?
C7C' H7C3 . 0.9900 ?
C7C' H7C4 . 0.9900 ?
C8C' H8C4 . 0.9800 ?
C8C' H8C5 . 0.9800 ?
C8C' H8C6 . 0.9800 ?
N1S C1S . 1.136(4) ?
C1S C2S . 1.443(4) ?
C2S H2S1 . 0.9800 ?
C2S H2S2 . 0.9800 ?
C2S H2S3 . 0.9800 ?
O1W H1W1 . 0.827(18) ?
O1W H2W1 . 0.821(18) ?
O2W H1W2 . 0.84(2) ?
O2W H2W2 . 0.84(2) ?

loop_
_geom_hbond_atom_site_label_D
_geom_hbond_atom_site_label_H
_geom_hbond_atom_site_label_A
_geom_hbond_site_symmetry_A
_geom_hbond_distance_DH
_geom_hbond_distance_HA
_geom_hbond_distance_DA
_geom_hbond_angle_DHA
O1W H1W1 N5 4_666 0.827(18) 2.099(18) 2.925(3) 176(3)
O1W H2W1 N4 . 0.821(18) 2.081(18) 2.899(3) 174(3)
O2W H1W2 N3 . 0.84(2) 1.83(2) 2.665(5) 172(7)
O2W H2W2 N3 3_755 0.84(2) 1.92(2) 2.740(5) 165(7)
